data_7042706
loop_
_publ_author_name
'Cetin, Muhammet Mustafa'
'Hodson, Roman T.'
'Hart, C. Robin'
'Cordes, David Bradford'
'Findlater, Michael'
'Casadonte, Dominick J.'
'Cozzolino, Anthony Frank'
'Mayer, Michael Frederick'

_publ_section_title
;
 Synthesis, structural characterization, photophysical properties, DFT and
 TDDFT calculations, and photoredox catalysis studies of
 2,9-di(aryl)-1,10-phenanthroline copper (I) complexes
;
_journal_name_full 'Dalton Trans.'
_journal_paper_doi 10.1039/C7DT00400A
_journal_year 2017
_chemical_formula_moiety 'C52 H40 Cu N4 O4, F6 P'
_chemical_formula_sum 'C52 H40 Cu F6 N4 O4 P'
_chemical_formula_weight 993.39
_chemical_name_systematic
; 
 ? 
;
_space_group_crystal_system triclinic
_space_group_IT_number 2
_space_group_name_Hall '-P 1'
_space_group_name_H-M_alt 'P -1'
_symmetry_space_group_name_Hall '-P 1'
_symmetry_space_group_name_H-M 'P -1'
_atom_sites_solution_hydrogens geom
_atom_sites_solution_primary direct
_atom_sites_solution_secondary difmap
_audit_creation_method SHELXL-2013
_audit_update_record
;
2014-02-12 deposited with the CCDC.
2017-04-12 downloaded from the CCDC.
;
_cell_angle_alpha 63.174(4)
_cell_angle_beta 61.260(3)
_cell_angle_gamma 73.411(4)
_cell_formula_units_Z 2
_cell_length_a 13.724(4)
_cell_length_b 14.159(4)
_cell_length_c 14.164(4)
_cell_measurement_reflns_used 5084
_cell_measurement_temperature 100(2)
_cell_measurement_theta_max 24.78
_cell_measurement_theta_min 2.24
_cell_volume 2145.3(11)
_computing_cell_refinement 'Bruker SAINT'
_computing_data_collection 'Bruker APEX2'
_computing_data_reduction 'Bruker SAINT'
_computing_molecular_graphics 'Bruker SHELXTL'
_computing_publication_material 'Bruker SHELXTL'
_computing_structure_refinement 'SHELXL-2013 (Sheldrick, 2013)'
_computing_structure_solution 'Bruker SHELXM'
_diffrn_ambient_temperature 100(2)
_diffrn_measured_fraction_theta_full 0.995
_diffrn_measured_fraction_theta_max 0.976
_diffrn_measurement_device_type 'Bruker SMART APEX-II CCD'
_diffrn_measurement_method '\w scans'
_diffrn_radiation_type MoK\a
_diffrn_radiation_wavelength 0.71073
_diffrn_reflns_av_R_equivalents 0.0625
_diffrn_reflns_av_unetI/netI 0.0848
_diffrn_reflns_Laue_measured_fraction_full 0.995
_diffrn_reflns_Laue_measured_fraction_max 0.976
_diffrn_reflns_limit_h_max 18
_diffrn_reflns_limit_h_min -16
_diffrn_reflns_limit_k_max 18
_diffrn_reflns_limit_k_min -16
_diffrn_reflns_limit_l_max 18
_diffrn_reflns_limit_l_min -18
_diffrn_reflns_number 25825
_diffrn_reflns_point_group_measured_fraction_full 0.995
_diffrn_reflns_point_group_measured_fraction_max 0.976
_diffrn_reflns_theta_full 25.000
_diffrn_reflns_theta_max 27.941
_diffrn_reflns_theta_min 1.618
_diffrn_source 'sealed tube'
_exptl_absorpt_coefficient_mu 0.627
_exptl_absorpt_correction_T_max 0.7456
_exptl_absorpt_correction_T_min 0.6260
_exptl_absorpt_correction_type multi-scan
_exptl_absorpt_process_details 'Bruker SADABS'
_exptl_crystal_colour red
_exptl_crystal_density_diffrn 1.538
_exptl_crystal_density_method 'not measured'
_exptl_crystal_description chip
_exptl_crystal_F_000 1020
_exptl_crystal_size_max 0.180
_exptl_crystal_size_mid 0.150
_exptl_crystal_size_min 0.060
_refine_diff_density_max 1.548
_refine_diff_density_min -0.817
_refine_diff_density_rms 0.136
_refine_ls_extinction_coef 0.0083(15)
_refine_ls_extinction_expression Fc^*^=kFc[1+0.001xFc^2^\l^3^/sin(2\q)]^-1/4^
_refine_ls_extinction_method SHELXL
_refine_ls_goodness_of_fit_ref 1.075
_refine_ls_hydrogen_treatment constr
_refine_ls_matrix_type full
_refine_ls_number_parameters 619
_refine_ls_number_reflns 10029
_refine_ls_number_restraints 0
_refine_ls_restrained_S_all 1.075
_refine_ls_R_factor_all 0.0999
_refine_ls_R_factor_gt 0.0713
_refine_ls_shift/su_max 0.000
_refine_ls_shift/su_mean 0.000
_refine_ls_structure_factor_coef Fsqd
_refine_ls_weighting_details
; 
 w=1/[\s^2^(Fo^2^)+(0.1159P)^2^+2.8643P] 
 where P=(Fo^2^+2Fc^2^)/3 
;
_refine_ls_weighting_scheme calc
_refine_ls_wR_factor_gt 0.2050
_refine_ls_wR_factor_ref 0.2248
_reflns_Friedel_coverage 0.000
_reflns_number_gt 7241
_reflns_number_total 10029
_reflns_threshold_expression 'I > 2\s(I)'
_cod_data_source_file c7dt00400a2.cif
_cod_data_source_block 1
_cod_original_cell_volume 2145.4(10)
_cod_database_code 7042706
_shelx_space_group_comment
; 
The symmetry employed for this shelxl refinement is uniquely defined 
by the following loop, which should always be used as a source of 
symmetry information in preference to the above space-group names. 
They are only intended as comments. 
;
_shelx_estimated_absorpt_t_min 0.895
_shelx_estimated_absorpt_t_max 0.963

loop_
_space_group_symop_operation_xyz
'x, y, z'
'-x, -y, -z'

loop_
_atom_site_label
_atom_site_type_symbol
_atom_site_fract_x
_atom_site_fract_y
_atom_site_fract_z
_atom_site_U_iso_or_equiv
_atom_site_adp_type
_atom_site_occupancy
_atom_site_site_symmetry_order
_atom_site_calc_flag
_atom_site_refinement_flags_posn
_atom_site_refinement_flags_adp
Cu1 Cu 0.06193(4) 0.44501(4) 0.24826(5) 0.01527(17) Uani 1 1 d . .
P1 P 0.40143(11) 0.08547(10) 0.73717(11) 0.0247(3) Uani 1 1 d . .
F1 F 0.3481(4) 0.0971(4) 0.8583(3) 0.0685(13) Uani 1 1 d . .
F2 F 0.5191(3) 0.1062(4) 0.7134(4) 0.0664(13) Uani 1 1 d . .
F3 F 0.4536(3) 0.0761(3) 0.6143(3) 0.0511(10) Uani 1 1 d . .
F4 F 0.2826(3) 0.0616(3) 0.7623(4) 0.0488(10) Uani 1 1 d . .
F5 F 0.4286(3) -0.0385(3) 0.7949(3) 0.0505(10) Uani 1 1 d . .
F6 F 0.3718(3) 0.2093(3) 0.6767(3) 0.0525(10) Uani 1 1 d . .
O1 O 0.1672(3) 0.8874(3) 0.1583(3) 0.0299(8) Uani 1 1 d . .
O2 O 0.4811(3) 0.2350(3) -0.0654(3) 0.0262(8) Uani 1 1 d . .
O3 O 0.2105(3) 0.0245(3) 0.5897(3) 0.0258(8) Uani 1 1 d . .
O4 O -0.4252(3) 0.4299(3) 0.3419(3) 0.0282(8) Uani 1 1 d . .
N1 N -0.0801(3) 0.4735(3) 0.3808(3) 0.0167(8) Uani 1 1 d . .
N2 N 0.0047(3) 0.3001(3) 0.3233(3) 0.0154(7) Uani 1 1 d . .
N3 N 0.2204(3) 0.4780(3) 0.1881(3) 0.0158(7) Uani 1 1 d . .
N4 N 0.0605(3) 0.5780(3) 0.1068(3) 0.0145(7) Uani 1 1 d . .
C1 C -0.1243(4) 0.5645(4) 0.3966(4) 0.0182(9) Uani 1 1 d . .
C2 C -0.2367(4) 0.5780(4) 0.4719(4) 0.0218(10) Uani 1 1 d . .
H2A H -0.2679 0.6452 0.4781 0.026 Uiso 1 1 calc R U
C3 C -0.3004(4) 0.4938(4) 0.5358(4) 0.0253(10) Uani 1 1 d . .
H3A H -0.3754 0.5017 0.5887 0.030 Uiso 1 1 calc R U
C4 C -0.2551(4) 0.3959(4) 0.5234(4) 0.0214(10) Uani 1 1 d . .
C5 C -0.3134(4) 0.3012(4) 0.5887(4) 0.0274(11) Uani 1 1 d . .
H5A H -0.3880 0.3034 0.6449 0.033 Uiso 1 1 calc R U
C6 C -0.2651(4) 0.2103(4) 0.5723(4) 0.0256(11) Uani 1 1 d . .
H6A H -0.3037 0.1480 0.6208 0.031 Uiso 1 1 calc R U
C7 C -0.1560(4) 0.2053(4) 0.4826(4) 0.0225(10) Uani 1 1 d . .
C8 C -0.1044(4) 0.1143(4) 0.4551(4) 0.0254(11) Uani 1 1 d . .
H8A H -0.1410 0.0507 0.4988 0.030 Uiso 1 1 calc R U
C9 C -0.0023(4) 0.1176(4) 0.3660(4) 0.0238(10) Uani 1 1 d . .
H9A H 0.0325 0.0559 0.3479 0.029 Uiso 1 1 calc R U
C10 C 0.0529(4) 0.2117(4) 0.2999(4) 0.0179(9) Uani 1 1 d . .
C11 C -0.0962(4) 0.2960(3) 0.4149(4) 0.0166(9) Uani 1 1 d . .
C12 C -0.1446(4) 0.3906(4) 0.4407(4) 0.0176(9) Uani 1 1 d . .
C13 C -0.0502(4) 0.6514(4) 0.3323(4) 0.0170(9) Uani 1 1 d . .
C14 C -0.0830(4) 0.7543(4) 0.2704(4) 0.0209(10) Uani 1 1 d . .
H14A H -0.1549 0.7694 0.2701 0.025 Uiso 1 1 calc R U
C15 C -0.0127(4) 0.8344(4) 0.2096(4) 0.0231(10) Uani 1 1 d . .
H15A H -0.0354 0.9035 0.1659 0.028 Uiso 1 1 calc R U
C16 C 0.0924(4) 0.8136(4) 0.2125(4) 0.0217(10) Uani 1 1 d . .
C17 C 0.1249(4) 0.7116(4) 0.2759(4) 0.0220(10) Uani 1 1 d . .
H17A H 0.1957 0.6970 0.2786 0.026 Uiso 1 1 calc R U
C18 C 0.0550(4) 0.6317(4) 0.3347(4) 0.0185(9) Uani 1 1 d . .
H18A H 0.0782 0.5624 0.3774 0.022 Uiso 1 1 calc R U
C19 C 0.1383(5) 0.9926(4) 0.0928(5) 0.0364(13) Uani 1 1 d . .
H19A H 0.2008 1.0358 0.0555 0.055 Uiso 1 1 calc R U
H19B H 0.0725 1.0230 0.1444 0.055 Uiso 1 1 calc R U
H19C H 0.1215 0.9920 0.0332 0.055 Uiso 1 1 calc R U
C20 C 0.1648(4) 0.2151(4) 0.2041(4) 0.0179(9) Uani 1 1 d . .
C21 C 0.2418(4) 0.1267(4) 0.2102(4) 0.0214(10) Uani 1 1 d . .
H21A H 0.2209 0.0630 0.2765 0.026 Uiso 1 1 calc R U
C22 C 0.3489(4) 0.1283(4) 0.1222(4) 0.0235(10) Uani 1 1 d . .
H22A H 0.3998 0.0665 0.1279 0.028 Uiso 1 1 calc R U
C23 C 0.3797(4) 0.2222(4) 0.0258(4) 0.0209(10) Uani 1 1 d . .
C24 C 0.3039(4) 0.3125(4) 0.0185(4) 0.0197(9) Uani 1 1 d . .
H24A H 0.3254 0.3768 -0.0467 0.024 Uiso 1 1 calc R U
C25 C 0.1982(4) 0.3084(4) 0.1057(4) 0.0189(9) Uani 1 1 d . .
H25A H 0.1470 0.3700 0.0992 0.023 Uiso 1 1 calc R U
C26 C 0.5546(4) 0.1413(4) -0.0726(5) 0.0305(11) Uani 1 1 d . .
H26A H 0.6244 0.1608 -0.1420 0.046 Uiso 1 1 calc R U
H26B H 0.5192 0.0933 -0.0771 0.046 Uiso 1 1 calc R U
H26C H 0.5707 0.1055 -0.0034 0.046 Uiso 1 1 calc R U
C27 C 0.3002(4) 0.4250(4) 0.2262(4) 0.0179(9) Uani 1 1 d . .
C28 C 0.4014(4) 0.4690(4) 0.1776(4) 0.0201(9) Uani 1 1 d . .
H28A H 0.4569 0.4302 0.2061 0.024 Uiso 1 1 calc R U
C29 C 0.4210(4) 0.5659(4) 0.0907(4) 0.0250(10) Uani 1 1 d . .
H29A H 0.4890 0.5954 0.0597 0.030 Uiso 1 1 calc R U
C30 C 0.3397(4) 0.6225(4) 0.0466(4) 0.0199(9) Uani 1 1 d . .
C31 C 0.3514(4) 0.7263(4) -0.0424(4) 0.0215(10) Uani 1 1 d . .
H31A H 0.4181 0.7590 -0.0763 0.026 Uiso 1 1 calc R U
C32 C 0.2697(4) 0.7786(4) -0.0793(4) 0.0217(10) Uani 1 1 d . .
H32A H 0.2788 0.8480 -0.1378 0.026 Uiso 1 1 calc R U
C33 C 0.1695(4) 0.7299(4) -0.0307(4) 0.0183(9) Uani 1 1 d . .
C34 C 0.0791(4) 0.7819(4) -0.0622(4) 0.0216(10) Uani 1 1 d . .
H34A H 0.0853 0.8510 -0.1211 0.026 Uiso 1 1 calc R U
C35 C -0.0176(4) 0.7335(4) -0.0083(4) 0.0216(10) Uani 1 1 d . .
H35A H -0.0787 0.7691 -0.0288 0.026 Uiso 1 1 calc R U
C36 C -0.0251(4) 0.6299(3) 0.0780(4) 0.0170(9) Uani 1 1 d . .
C37 C 0.1546(4) 0.6284(3) 0.0562(4) 0.0156(8) Uani 1 1 d . .
C38 C 0.2409(4) 0.5740(3) 0.0975(4) 0.0151(8) Uani 1 1 d . .
C39 C 0.2783(4) 0.3199(4) 0.3212(4) 0.0166(9) Uani 1 1 d . .
C40 C 0.3647(4) 0.2377(4) 0.3230(4) 0.0202(9) Uani 1 1 d . .
H40A H 0.4375 0.2504 0.2627 0.024 Uiso 1 1 calc R U
C41 C 0.3453(4) 0.1383(4) 0.4116(4) 0.0234(10) Uani 1 1 d . .
H41A H 0.4047 0.0838 0.4124 0.028 Uiso 1 1 calc R U
C42 C 0.2393(4) 0.1188(4) 0.4989(4) 0.0196(9) Uani 1 1 d . .
C43 C 0.1534(4) 0.1993(4) 0.4977(4) 0.0189(9) Uani 1 1 d . .
H43A H 0.0803 0.1859 0.5571 0.023 Uiso 1 1 calc R U
C44 C 0.1728(4) 0.2980(4) 0.4115(4) 0.0156(9) Uani 1 1 d . .
H44A H 0.1134 0.3527 0.4133 0.019 Uiso 1 1 calc R U
C45 C 0.2971(5) -0.0598(4) 0.5951(5) 0.0311(12) Uani 1 1 d . .
H45A H 0.2655 -0.1243 0.6609 0.047 Uiso 1 1 calc R U
H45B H 0.3533 -0.0399 0.6051 0.047 Uiso 1 1 calc R U
H45C H 0.3320 -0.0731 0.5229 0.047 Uiso 1 1 calc R U
C46 C -0.1281(4) 0.5758(3) 0.1419(4) 0.0167(9) Uani 1 1 d . .
C47 C -0.2295(4) 0.6280(4) 0.1923(4) 0.0194(9) Uani 1 1 d . .
H47A H -0.2322 0.7005 0.1793 0.023 Uiso 1 1 calc R U
C48 C -0.3263(4) 0.5773(4) 0.2608(4) 0.0227(10) Uani 1 1 d . .
H48A H -0.3940 0.6135 0.2978 0.027 Uiso 1 1 calc R U
C49 C -0.3246(4) 0.4728(4) 0.2755(4) 0.0190(9) Uani 1 1 d . .
C50 C -0.2251(4) 0.4197(4) 0.2225(4) 0.0202(9) Uani 1 1 d . .
H50A H -0.2236 0.3488 0.2313 0.024 Uiso 1 1 calc R U
C51 C -0.1273(4) 0.4713(3) 0.1564(4) 0.0172(9) Uani 1 1 d . .
H51A H -0.0591 0.4348 0.1206 0.021 Uiso 1 1 calc R U
C52 C -0.4237(4) 0.3182(4) 0.3741(5) 0.0293(11) Uani 1 1 d . .
H52A H -0.4995 0.2962 0.4249 0.044 Uiso 1 1 calc R U
H52B H -0.3752 0.2794 0.4153 0.044 Uiso 1 1 calc R U
H52C H -0.3952 0.3024 0.3042 0.044 Uiso 1 1 calc R U

loop_
_atom_site_aniso_label
_atom_site_aniso_U_11
_atom_site_aniso_U_22
_atom_site_aniso_U_33
_atom_site_aniso_U_23
_atom_site_aniso_U_13
_atom_site_aniso_U_12
Cu1 0.0124(3) 0.0142(3) 0.0165(3) -0.0043(2) -0.0047(2) -0.00232(19)
P1 0.0222(6) 0.0210(6) 0.0260(7) -0.0059(5) -0.0076(5) -0.0042(5)
F1 0.081(3) 0.088(3) 0.031(2) -0.023(2) -0.003(2) -0.035(3)
F2 0.042(2) 0.082(3) 0.067(3) -0.006(2) -0.018(2) -0.041(2)
F3 0.059(2) 0.048(2) 0.043(2) -0.0275(18) -0.0176(19) 0.0093(18)
F4 0.0285(18) 0.044(2) 0.071(3) -0.0149(19) -0.0270(18) 0.0014(15)
F5 0.0350(19) 0.0265(17) 0.066(3) 0.0038(17) -0.0218(18) -0.0039(15)
F6 0.057(2) 0.0203(16) 0.053(2) -0.0110(16) -0.0076(19) 0.0020(16)
O1 0.0219(18) 0.0220(18) 0.038(2) -0.0061(16) -0.0112(16) -0.0026(14)
O2 0.0184(17) 0.0251(18) 0.0320(19) -0.0130(15) -0.0062(15) -0.0014(14)
O3 0.0324(19) 0.0157(16) 0.0274(18) -0.0073(14) -0.0114(16) -0.0023(14)
O4 0.0160(16) 0.0237(18) 0.039(2) -0.0098(16) -0.0083(15) -0.0025(14)
N1 0.0135(18) 0.0195(18) 0.0159(18) -0.0069(15) -0.0053(15) -0.0008(14)
N2 0.0149(18) 0.0151(17) 0.0170(18) -0.0043(14) -0.0080(15) -0.0025(14)
N3 0.0186(18) 0.0150(17) 0.0155(18) -0.0060(15) -0.0069(15) -0.0033(14)
N4 0.0154(17) 0.0160(17) 0.0122(17) -0.0068(14) -0.0031(14) -0.0036(14)
C1 0.016(2) 0.025(2) 0.017(2) -0.0092(18) -0.0101(18) 0.0035(18)
C2 0.014(2) 0.031(3) 0.023(2) -0.016(2) -0.0063(18) 0.0029(19)
C3 0.014(2) 0.041(3) 0.020(2) -0.015(2) -0.0048(19) 0.001(2)
C4 0.015(2) 0.034(3) 0.015(2) -0.0073(19) -0.0066(18) -0.0051(19)
C5 0.016(2) 0.040(3) 0.018(2) -0.002(2) -0.0032(19) -0.012(2)
C6 0.020(2) 0.030(3) 0.019(2) 0.001(2) -0.0065(19) -0.011(2)
C7 0.018(2) 0.027(2) 0.018(2) 0.0004(19) -0.0080(19) -0.0106(19)
C8 0.031(3) 0.018(2) 0.028(3) 0.000(2) -0.015(2) -0.011(2)
C9 0.029(3) 0.018(2) 0.026(3) -0.0058(19) -0.012(2) -0.0059(19)
C10 0.020(2) 0.018(2) 0.019(2) -0.0056(18) -0.0118(18) -0.0014(18)
C11 0.015(2) 0.019(2) 0.016(2) -0.0026(17) -0.0083(17) -0.0039(17)
C12 0.011(2) 0.026(2) 0.014(2) -0.0046(18) -0.0049(17) -0.0047(17)
C13 0.015(2) 0.022(2) 0.018(2) -0.0126(18) -0.0083(17) 0.0036(17)
C14 0.020(2) 0.024(2) 0.024(2) -0.014(2) -0.014(2) 0.0071(19)
C15 0.026(2) 0.021(2) 0.020(2) -0.0080(19) -0.011(2) 0.0030(19)
C16 0.019(2) 0.023(2) 0.021(2) -0.0085(19) -0.0058(19) -0.0033(19)
C17 0.020(2) 0.023(2) 0.025(2) -0.010(2) -0.011(2) 0.0012(19)
C18 0.019(2) 0.020(2) 0.018(2) -0.0099(18) -0.0080(18) 0.0016(18)
C19 0.035(3) 0.025(3) 0.039(3) -0.002(2) -0.015(3) -0.005(2)
C20 0.019(2) 0.018(2) 0.021(2) -0.0084(18) -0.0117(18) 0.0006(17)
C21 0.026(2) 0.015(2) 0.023(2) -0.0050(18) -0.012(2) -0.0002(18)
C22 0.025(2) 0.018(2) 0.031(3) -0.015(2) -0.012(2) 0.0045(19)
C23 0.020(2) 0.026(2) 0.021(2) -0.010(2) -0.0088(19) -0.0051(19)
C24 0.024(2) 0.018(2) 0.021(2) -0.0077(18) -0.0110(19) -0.0037(18)
C25 0.021(2) 0.019(2) 0.023(2) -0.0102(19) -0.0122(19) -0.0003(18)
C26 0.025(3) 0.029(3) 0.032(3) -0.015(2) -0.007(2) 0.003(2)
C27 0.015(2) 0.020(2) 0.020(2) -0.0112(18) -0.0053(18) -0.0007(17)
C28 0.014(2) 0.023(2) 0.026(2) -0.0105(19) -0.0103(19) -0.0003(18)
C29 0.017(2) 0.027(3) 0.033(3) -0.016(2) -0.006(2) -0.0053(19)
C30 0.020(2) 0.021(2) 0.019(2) -0.0092(19) -0.0046(18) -0.0056(18)
C31 0.019(2) 0.022(2) 0.020(2) -0.0070(19) -0.0021(18) -0.0096(18)
C32 0.024(2) 0.019(2) 0.017(2) -0.0020(18) -0.0046(19) -0.0092(19)
C33 0.022(2) 0.018(2) 0.016(2) -0.0062(17) -0.0061(18) -0.0044(18)
C34 0.031(3) 0.014(2) 0.018(2) -0.0031(18) -0.011(2) -0.0028(19)
C35 0.027(2) 0.015(2) 0.026(2) -0.0048(19) -0.017(2) -0.0008(18)
C36 0.020(2) 0.017(2) 0.018(2) -0.0081(17) -0.0108(18) 0.0007(17)
C37 0.018(2) 0.017(2) 0.012(2) -0.0062(17) -0.0029(16) -0.0046(17)
C38 0.014(2) 0.016(2) 0.014(2) -0.0065(17) -0.0036(16) -0.0017(16)
C39 0.014(2) 0.023(2) 0.018(2) -0.0097(18) -0.0100(17) 0.0010(17)
C40 0.014(2) 0.024(2) 0.026(2) -0.013(2) -0.0079(19) 0.0003(18)
C41 0.021(2) 0.021(2) 0.031(3) -0.012(2) -0.014(2) 0.0034(19)
C42 0.028(2) 0.018(2) 0.020(2) -0.0082(18) -0.014(2) -0.0028(19)
C43 0.020(2) 0.024(2) 0.016(2) -0.0090(18) -0.0062(18) -0.0064(18)
C44 0.016(2) 0.021(2) 0.015(2) -0.0095(18) -0.0095(17) 0.0011(17)
C45 0.038(3) 0.021(2) 0.034(3) -0.008(2) -0.019(2) 0.001(2)
C46 0.018(2) 0.015(2) 0.021(2) -0.0071(17) -0.0117(18) 0.0016(17)
C47 0.020(2) 0.020(2) 0.024(2) -0.0108(19) -0.0120(19) 0.0010(18)
C48 0.021(2) 0.025(2) 0.027(2) -0.014(2) -0.012(2) 0.0044(19)
C49 0.015(2) 0.022(2) 0.023(2) -0.0084(19) -0.0104(18) -0.0003(17)
C50 0.024(2) 0.016(2) 0.024(2) -0.0068(18) -0.0117(19) -0.0033(18)
C51 0.016(2) 0.019(2) 0.018(2) -0.0085(17) -0.0088(17) 0.0017(17)
C52 0.022(2) 0.023(2) 0.040(3) -0.007(2) -0.013(2) -0.007(2)

loop_
_atom_type_symbol
_atom_type_description
_atom_type_scat_dispersion_real
_atom_type_scat_dispersion_imag
_atom_type_scat_source
C C 0.0033 0.0016 'International Tables Vol C Tables 4.2.6.8 and 6.1.1.4'
H H 0.0000 0.0000 'International Tables Vol C Tables 4.2.6.8 and 6.1.1.4'
N N 0.0061 0.0033 'International Tables Vol C Tables 4.2.6.8 and 6.1.1.4'
O O 0.0106 0.0060 'International Tables Vol C Tables 4.2.6.8 and 6.1.1.4'
F F 0.0171 0.0103 'International Tables Vol C Tables 4.2.6.8 and 6.1.1.4'
P P 0.1023 0.0942 'International Tables Vol C Tables 4.2.6.8 and 6.1.1.4'
Cu Cu 0.3201 1.2651 'International Tables Vol C Tables 4.2.6.8 and 6.1.1.4'

loop_
_geom_angle_atom_site_label_1
_geom_angle_atom_site_label_2
_geom_angle_atom_site_label_3
_geom_angle
N2 Cu1 N3 127.54(15)
N2 Cu1 N4 134.19(15)
N3 Cu1 N4 83.37(15)
N2 Cu1 N1 83.08(15)
N3 Cu1 N1 129.77(15)
N4 Cu1 N1 102.73(15)
F2 P1 F1 91.0(3)
F2 P1 F3 89.5(2)
F1 P1 F3 178.8(3)
F2 P1 F5 90.4(2)
F1 P1 F5 91.2(3)
F3 P1 F5 89.9(2)
F2 P1 F6 91.4(2)
F1 P1 F6 90.2(2)
F3 P1 F6 88.6(2)
F5 P1 F6 177.7(2)
F2 P1 F4 178.7(2)
F1 P1 F4 89.2(2)
F3 P1 F4 90.4(2)
F5 P1 F4 88.35(19)
F6 P1 F4 89.9(2)
C16 O1 C19 118.2(4)
C23 O2 C26 117.3(4)
C42 O3 C45 117.1(4)
C49 O4 C52 117.1(4)
C1 N1 C12 119.0(4)
C1 N1 Cu1 128.9(3)
C12 N1 Cu1 110.2(3)
C10 N2 C11 118.7(4)
C10 N2 Cu1 130.3(3)
C11 N2 Cu1 110.9(3)
C27 N3 C38 118.6(4)
C27 N3 Cu1 130.7(3)
C38 N3 Cu1 110.5(3)
C36 N4 C37 119.1(4)
C36 N4 Cu1 128.9(3)
C37 N4 Cu1 110.0(3)
N1 C1 C2 121.6(4)
N1 C1 C13 117.2(4)
C2 C1 C13 121.2(4)
C3 C2 C1 119.5(5)
C3 C2 H2A 120.3
C1 C2 H2A 120.3
C2 C3 C4 120.1(4)
C2 C3 H3A 120.0
C4 C3 H3A 120.0
C3 C4 C12 117.1(4)
C3 C4 C5 124.8(4)
C12 C4 C5 118.1(5)
C6 C5 C4 121.6(5)
C6 C5 H5A 119.2
C4 C5 H5A 119.2
C5 C6 C7 121.1(4)
C5 C6 H6A 119.4
C7 C6 H6A 119.4
C11 C7 C8 116.7(4)
C11 C7 C6 119.5(5)
C8 C7 C6 123.7(4)
C9 C8 C7 119.9(4)
C9 C8 H8A 120.1
C7 C8 H8A 120.1
C8 C9 C10 120.7(5)
C8 C9 H9A 119.6
C10 C9 H9A 119.6
N2 C10 C9 120.6(4)
N2 C10 C20 118.6(4)
C9 C10 C20 120.8(4)
N2 C11 C7 123.3(4)
N2 C11 C12 117.8(4)
C7 C11 C12 118.9(4)
N1 C12 C4 122.4(4)
N1 C12 C11 117.3(4)
C4 C12 C11 120.3(4)
C14 C13 C18 118.4(4)
C14 C13 C1 121.6(4)
C18 C13 C1 120.0(4)
C15 C14 C13 121.1(4)
C15 C14 H14A 119.5
C13 C14 H14A 119.5
C14 C15 C16 119.9(4)
C14 C15 H15A 120.1
C16 C15 H15A 120.1
O1 C16 C17 115.8(4)
O1 C16 C15 124.8(4)
C17 C16 C15 119.4(4)
C18 C17 C16 120.3(4)
C18 C17 H17A 119.8
C16 C17 H17A 119.8
C17 C18 C13 120.9(4)
C17 C18 H18A 119.6
C13 C18 H18A 119.6
O1 C19 H19A 109.5
O1 C19 H19B 109.5
H19A C19 H19B 109.5
O1 C19 H19C 109.5
H19A C19 H19C 109.5
H19B C19 H19C 109.5
C21 C20 C25 117.7(4)
C21 C20 C10 121.0(4)
C25 C20 C10 121.3(4)
C20 C21 C22 122.2(4)
C20 C21 H21A 118.9
C22 C21 H21A 118.9
C23 C22 C21 118.8(4)
C23 C22 H22A 120.6
C21 C22 H22A 120.6
O2 C23 C22 124.9(4)
O2 C23 C24 115.1(4)
C22 C23 C24 120.0(4)
C25 C24 C23 120.1(4)
C25 C24 H24A 119.9
C23 C24 H24A 119.9
C24 C25 C20 121.2(4)
C24 C25 H25A 119.4
C20 C25 H25A 119.4
O2 C26 H26A 109.5
O2 C26 H26B 109.5
H26A C26 H26B 109.5
O2 C26 H26C 109.5
H26A C26 H26C 109.5
H26B C26 H26C 109.5
N3 C27 C28 120.8(4)
N3 C27 C39 118.0(4)
C28 C27 C39 121.2(4)
C29 C28 C27 121.0(4)
C29 C28 H28A 119.5
C27 C28 H28A 119.5
C28 C29 C30 119.5(4)
C28 C29 H29A 120.2
C30 C29 H29A 120.2
C38 C30 C29 116.9(4)
C38 C30 C31 119.5(4)
C29 C30 C31 123.6(4)
C32 C31 C30 121.4(4)
C32 C31 H31A 119.3
C30 C31 H31A 119.3
C31 C32 C33 120.1(4)
C31 C32 H32A 119.9
C33 C32 H32A 119.9
C37 C33 C34 116.5(4)
C37 C33 C32 120.5(4)
C34 C33 C32 122.9(4)
C35 C34 C33 120.6(4)
C35 C34 H34A 119.7
C33 C34 H34A 119.7
C34 C35 C36 119.2(4)
C34 C35 H35A 120.4
C36 C35 H35A 120.4
N4 C36 C35 121.2(4)
N4 C36 C46 117.1(4)
C35 C36 C46 121.6(4)
N4 C37 C33 123.4(4)
N4 C37 C38 117.5(4)
C33 C37 C38 119.1(4)
N3 C38 C30 123.1(4)
N3 C38 C37 117.6(4)
C30 C38 C37 119.3(4)
C44 C39 C40 117.7(4)
C44 C39 C27 122.0(4)
C40 C39 C27 120.3(4)
C41 C40 C39 120.9(4)
C41 C40 H40A 119.5
C39 C40 H40A 119.5
C42 C41 C40 119.9(4)
C42 C41 H41A 120.1
C40 C41 H41A 120.1
O3 C42 C41 125.0(4)
O3 C42 C43 115.5(4)
C41 C42 C43 119.5(4)
C44 C43 C42 120.6(4)
C44 C43 H43A 119.7
C42 C43 H43A 119.7
C43 C44 C39 121.3(4)
C43 C44 H44A 119.4
C39 C44 H44A 119.4
O3 C45 H45A 109.5
O3 C45 H45B 109.5
H45A C45 H45B 109.5
O3 C45 H45C 109.5
H45A C45 H45C 109.5
H45B C45 H45C 109.5
C47 C46 C51 118.1(4)
C47 C46 C36 119.8(4)
C51 C46 C36 122.0(4)
C48 C47 C46 121.6(4)
C48 C47 H47A 119.2
C46 C47 H47A 119.2
C47 C48 C49 119.8(4)
C47 C48 H48A 120.1
C49 C48 H48A 120.1
O4 C49 C50 124.3(4)
O4 C49 C48 115.8(4)
C50 C49 C48 119.9(4)
C49 C50 C51 119.5(4)
C49 C50 H50A 120.2
C51 C50 H50A 120.2
C50 C51 C46 121.0(4)
C50 C51 H51A 119.5
C46 C51 H51A 119.5
O4 C52 H52A 109.5
O4 C52 H52B 109.5
H52A C52 H52B 109.5
O4 C52 H52C 109.5
H52A C52 H52C 109.5
H52B C52 H52C 109.5

loop_
_geom_bond_atom_site_label_1
_geom_bond_atom_site_label_2
_geom_bond_distance
Cu1 N2 2.026(4)
Cu1 N3 2.028(4)
Cu1 N4 2.042(4)
Cu1 N1 2.050(4)
P1 F2 1.571(4)
P1 F1 1.577(4)
P1 F3 1.586(4)
P1 F5 1.586(3)
P1 F6 1.595(4)
P1 F4 1.596(4)
O1 C16 1.366(6)
O1 C19 1.417(6)
O2 C23 1.357(6)
O2 C26 1.431(6)
O3 C42 1.362(5)
O3 C45 1.428(6)
O4 C49 1.369(5)
O4 C52 1.432(6)
N1 C1 1.328(6)
N1 C12 1.361(6)
N2 C10 1.343(6)
N2 C11 1.362(6)
N3 C27 1.337(6)
N3 C38 1.367(6)
N4 C36 1.336(6)
N4 C37 1.365(5)
C1 C2 1.410(6)
C1 C13 1.479(6)
C2 C3 1.366(7)
C2 H2A 0.9500
C3 C4 1.401(7)
C3 H3A 0.9500
C4 C12 1.409(6)
C4 C5 1.441(7)
C5 C6 1.336(8)
C5 H5A 0.9500
C6 C7 1.432(7)
C6 H6A 0.9500
C7 C11 1.405(6)
C7 C8 1.407(7)
C8 C9 1.358(7)
C8 H8A 0.9500
C9 C10 1.411(6)
C9 H9A 0.9500
C10 C20 1.477(6)
C11 C12 1.439(7)
C13 C14 1.395(6)
C13 C18 1.404(6)
C14 C15 1.379(7)
C14 H14A 0.9500
C15 C16 1.404(7)
C15 H15A 0.9500
C16 C17 1.392(7)
C17 C18 1.375(6)
C17 H17A 0.9500
C18 H18A 0.9500
C19 H19A 0.9800
C19 H19B 0.9800
C19 H19C 0.9800
C20 C21 1.387(6)
C20 C25 1.403(6)
C21 C22 1.395(7)
C21 H21A 0.9500
C22 C23 1.392(7)
C22 H22A 0.9500
C23 C24 1.397(7)
C24 C25 1.376(7)
C24 H24A 0.9500
C25 H25A 0.9500
C26 H26A 0.9800
C26 H26B 0.9800
C26 H26C 0.9800
C27 C28 1.407(6)
C27 C39 1.475(6)
C28 C29 1.356(7)
C28 H28A 0.9500
C29 C30 1.408(7)
C29 H29A 0.9500
C30 C38 1.405(6)
C30 C31 1.429(6)
C31 C32 1.348(7)
C31 H31A 0.9500
C32 C33 1.429(6)
C32 H32A 0.9500
C33 C37 1.397(6)
C33 C34 1.412(7)
C34 C35 1.375(7)
C34 H34A 0.9500
C35 C36 1.416(6)
C35 H35A 0.9500
C36 C46 1.471(6)
C37 C38 1.442(6)
C39 C44 1.395(6)
C39 C40 1.405(6)
C40 C41 1.388(7)
C40 H40A 0.9500
C41 C42 1.384(7)
C41 H41A 0.9500
C42 C43 1.388(7)
C43 C44 1.369(6)
C43 H43A 0.9500
C44 H44A 0.9500
C45 H45A 0.9800
C45 H45B 0.9800
C45 H45C 0.9800
C46 C47 1.388(6)
C46 C51 1.397(6)
C47 C48 1.378(7)
C47 H47A 0.9500
C48 C49 1.392(7)
C48 H48A 0.9500
C49 C50 1.390(7)
C50 C51 1.395(6)
C50 H50A 0.9500
C51 H51A 0.9500
C52 H52A 0.9800
C52 H52B 0.9800
C52 H52C 0.9800

loop_
_geom_torsion_atom_site_label_1
_geom_torsion_atom_site_label_2
_geom_torsion_atom_site_label_3
_geom_torsion_atom_site_label_4
_geom_torsion
C12 N1 C1 C2 -1.4(6)
Cu1 N1 C1 C2 161.4(3)
C12 N1 C1 C13 178.2(4)
Cu1 N1 C1 C13 -19.0(6)
N1 C1 C2 C3 4.1(7)
C13 C1 C2 C3 -175.5(4)
C1 C2 C3 C4 -2.2(7)
C2 C3 C4 C12 -2.1(7)
C2 C3 C4 C5 178.0(4)
C3 C4 C5 C6 179.9(5)
C12 C4 C5 C6 0.0(7)
C4 C5 C6 C7 -4.8(8)
C5 C6 C7 C11 3.5(7)
C5 C6 C7 C8 -174.8(5)
C11 C7 C8 C9 -0.6(7)
C6 C7 C8 C9 177.7(5)
C7 C8 C9 C10 -0.3(7)
C11 N2 C10 C9 2.6(6)
Cu1 N2 C10 C9 178.6(3)
C11 N2 C10 C20 -177.1(4)
Cu1 N2 C10 C20 -1.0(6)
C8 C9 C10 N2 -0.6(7)
C8 C9 C10 C20 179.0(4)
C10 N2 C11 C7 -3.7(6)
Cu1 N2 C11 C7 179.5(3)
C10 N2 C11 C12 178.1(4)
Cu1 N2 C11 C12 1.3(5)
C8 C7 C11 N2 2.7(7)
C6 C7 C11 N2 -175.7(4)
C8 C7 C11 C12 -179.1(4)
C6 C7 C11 C12 2.5(6)
C1 N1 C12 C4 -3.2(6)
Cu1 N1 C12 C4 -169.0(3)
C1 N1 C12 C11 175.6(4)
Cu1 N1 C12 C11 9.8(5)
C3 C4 C12 N1 4.9(7)
C5 C4 C12 N1 -175.2(4)
C3 C4 C12 C11 -173.9(4)
C5 C4 C12 C11 6.0(6)
N2 C11 C12 N1 -7.8(6)
C7 C11 C12 N1 173.9(4)
N2 C11 C12 C4 171.1(4)
C7 C11 C12 C4 -7.2(6)
N1 C1 C13 C14 131.9(5)
C2 C1 C13 C14 -48.5(6)
N1 C1 C13 C18 -49.4(6)
C2 C1 C13 C18 130.2(5)
C18 C13 C14 C15 2.1(7)
C1 C13 C14 C15 -179.2(4)
C13 C14 C15 C16 -2.0(7)
C19 O1 C16 C17 -179.8(5)
C19 O1 C16 C15 -1.0(7)
C14 C15 C16 O1 -178.1(4)
C14 C15 C16 C17 0.7(7)
O1 C16 C17 C18 179.3(4)
C15 C16 C17 C18 0.4(7)
C16 C17 C18 C13 -0.2(7)
C14 C13 C18 C17 -1.0(7)
C1 C13 C18 C17 -179.7(4)
N2 C10 C20 C21 145.8(4)
C9 C10 C20 C21 -33.9(6)
N2 C10 C20 C25 -32.0(6)
C9 C10 C20 C25 148.3(4)
C25 C20 C21 C22 -0.6(7)
C10 C20 C21 C22 -178.5(4)
C20 C21 C22 C23 0.8(7)
C26 O2 C23 C22 11.2(7)
C26 O2 C23 C24 -169.2(4)
C21 C22 C23 O2 179.6(4)
C21 C22 C23 C24 0.0(7)
O2 C23 C24 C25 179.5(4)
C22 C23 C24 C25 -1.0(7)
C23 C24 C25 C20 1.1(7)
C21 C20 C25 C24 -0.3(7)
C10 C20 C25 C24 177.6(4)
C38 N3 C27 C28 2.7(6)
Cu1 N3 C27 C28 -173.2(3)
C38 N3 C27 C39 -177.9(4)
Cu1 N3 C27 C39 6.2(6)
N3 C27 C28 C29 -0.3(7)
C39 C27 C28 C29 -179.7(4)
C27 C28 C29 C30 -1.3(7)
C28 C29 C30 C38 0.4(7)
C28 C29 C30 C31 178.1(5)
C38 C30 C31 C32 -0.4(7)
C29 C30 C31 C32 -178.0(5)
C30 C31 C32 C33 -1.0(7)
C31 C32 C33 C37 0.7(7)
C31 C32 C33 C34 177.5(5)
C37 C33 C34 C35 0.3(7)
C32 C33 C34 C35 -176.6(5)
C33 C34 C35 C36 -1.0(7)
C37 N4 C36 C35 3.5(6)
Cu1 N4 C36 C35 165.5(3)
C37 N4 C36 C46 -175.0(4)
Cu1 N4 C36 C46 -13.0(6)
C34 C35 C36 N4 -0.9(7)
C34 C35 C36 C46 177.5(4)
C36 N4 C37 C33 -4.4(6)
Cu1 N4 C37 C33 -169.6(3)
C36 N4 C37 C38 174.1(4)
Cu1 N4 C37 C38 8.9(5)
C34 C33 C37 N4 2.5(6)
C32 C33 C37 N4 179.4(4)
C34 C33 C37 C38 -176.0(4)
C32 C33 C37 C38 0.9(6)
C27 N3 C38 C30 -3.6(6)
Cu1 N3 C38 C30 173.0(3)
C27 N3 C38 C37 178.6(4)
Cu1 N3 C38 C37 -4.8(5)
C29 C30 C38 N3 2.1(7)
C31 C30 C38 N3 -175.7(4)
C29 C30 C38 C37 179.8(4)
C31 C30 C38 C37 2.0(6)
N4 C37 C38 N3 -3.0(6)
C33 C37 C38 N3 175.6(4)
N4 C37 C38 C30 179.2(4)
C33 C37 C38 C30 -2.3(6)
N3 C27 C39 C44 -36.4(6)
C28 C27 C39 C44 143.0(4)
N3 C27 C39 C40 143.5(4)
C28 C27 C39 C40 -37.1(6)
C44 C39 C40 C41 0.1(7)
C27 C39 C40 C41 -179.8(4)
C39 C40 C41 C42 0.9(7)
C45 O3 C42 C41 0.7(7)
C45 O3 C42 C43 -178.9(4)
C40 C41 C42 O3 179.7(4)
C40 C41 C42 C43 -0.7(7)
O3 C42 C43 C44 179.0(4)
C41 C42 C43 C44 -0.6(7)
C42 C43 C44 C39 1.7(7)
C40 C39 C44 C43 -1.5(6)
C27 C39 C44 C43 178.5(4)
N4 C36 C46 C47 128.8(5)
C35 C36 C46 C47 -49.7(6)
N4 C36 C46 C51 -49.6(6)
C35 C36 C46 C51 131.9(5)
C51 C46 C47 C48 3.8(7)
C36 C46 C47 C48 -174.6(4)
C46 C47 C48 C49 -3.4(7)
C52 O4 C49 C50 10.9(7)
C52 O4 C49 C48 -170.3(4)
C47 C48 C49 O4 -178.0(4)
C47 C48 C49 C50 0.9(7)
O4 C49 C50 C51 179.8(4)
C48 C49 C50 C51 1.0(7)
C49 C50 C51 C46 -0.5(7)
C47 C46 C51 C50 -1.9(7)
C36 C46 C51 C50 176.5(4)
